data_4077093
loop_
_publ_author_name
'Kiplinger, Jaqueline L.'
'John, Kevin D.'
'Morris, David E.'
'Scott, Brian L.'
'Burns, Carol J.'

_publ_section_title
;
 [(C5Me5)2U(Me)(OTf)]2:&#x00A0; A New Reagent for Uranium Metallocene
 Chemistry. Preparation of the First Actinide Hydrazonato Complexes
;
_journal_issue 21
_journal_name_full Organometallics
_journal_page_first 4306
_journal_paper_doi 10.1021/om0205804
_journal_volume 21
_journal_year 2002
_chemical_formula_sum 'C48 H75.33 F6 O6 S2 U2'
_chemical_formula_weight 1402.60
_chemical_name_systematic
;
  ?
;
_space_group_IT_number 14
_symmetry_cell_setting monoclinic
_symmetry_space_group_name_Hall '-P 2ybc'
_symmetry_space_group_name_H-M 'P 1 21/c 1'
_atom_sites_solution_hydrogens geom
_atom_sites_solution_primary direct
_atom_sites_solution_secondary difmap
_audit_creation_method SHELXL-97
_cell_angle_alpha 90.00
_cell_angle_beta 105.133(1)
_cell_angle_gamma 90.00
_cell_formula_units_Z 6
_cell_length_a 27.1938(13)
_cell_length_b 12.3954(6)
_cell_length_c 24.2842(11)
_cell_measurement_temperature 203(2)
_cell_volume 7901.8(6)
_computing_cell_refinement 'Bruker SAINT 4.05'
_computing_data_collection 'Bruker SMART 4.210"'
_computing_data_reduction 'Bruker SAINT 4.05'
_computing_molecular_graphics 'SHELXTL/NT 5.10'
_computing_publication_material 'SHELXTL/NT 5.10'
_computing_structure_refinement 'SHELXL-97 (Sheldrick, 1997)'
_computing_structure_solution 'SHELXS-97 (Sheldrick, 1990)'
_diffrn_ambient_temperature 203(2)
_diffrn_measured_fraction_theta_full 0.985
_diffrn_measured_fraction_theta_max 0.985
_diffrn_measurement_device_type 'Bruker P4/CCD'
_diffrn_measurement_method '\f and \w scans'
_diffrn_radiation_monochromator graphite
_diffrn_radiation_source 'fine-focus sealed tube'
_diffrn_radiation_type MoK\a
_diffrn_radiation_wavelength 0.71073
_diffrn_reflns_av_R_equivalents 0.0000
_diffrn_reflns_av_sigmaI/netI 0.0585
_diffrn_reflns_limit_h_max 31
_diffrn_reflns_limit_h_min -32
_diffrn_reflns_limit_k_max 14
_diffrn_reflns_limit_k_min 0
_diffrn_reflns_limit_l_max 29
_diffrn_reflns_limit_l_min 0
_diffrn_reflns_number 14258
_diffrn_reflns_theta_full 25.35
_diffrn_reflns_theta_max 25.35
_diffrn_reflns_theta_min 0.78
_diffrn_standards_decay_% '< 2'
_exptl_absorpt_coefficient_mu 6.285
_exptl_absorpt_correction_T_max 0.4329
_exptl_absorpt_correction_T_min 0.3139
_exptl_absorpt_correction_type empirical
_exptl_absorpt_process_details 'SADABS (Sheldrick, 1996)'
_exptl_crystal_colour red
_exptl_crystal_density_diffrn 1.769
_exptl_crystal_density_method 'not measured'
_exptl_crystal_description parallelepiped
_exptl_crystal_F_000 4088
_exptl_crystal_size_max 0.24
_exptl_crystal_size_mid 0.20
_exptl_crystal_size_min 0.16
_refine_diff_density_max 1.726
_refine_diff_density_min -1.040
_refine_diff_density_rms 0.149
_refine_ls_extinction_method none
_refine_ls_goodness_of_fit_ref 1.183
_refine_ls_hydrogen_treatment mixed
_refine_ls_matrix_type full
_refine_ls_number_parameters 865
_refine_ls_number_reflns 14258
_refine_ls_number_restraints 0
_refine_ls_restrained_S_all 1.183
_refine_ls_R_factor_all 0.0688
_refine_ls_R_factor_gt 0.0445
_refine_ls_shift/su_max 0.003
_refine_ls_shift/su_mean 0.000
_refine_ls_structure_factor_coef Fsqd
_refine_ls_weighting_details 'calc w=1/[\s^2^(Fo^2^)+(0.0330P)^2^+0.0000P] where P=(Fo^2^+2Fc^2^)/3'
_refine_ls_weighting_scheme calc
_refine_ls_wR_factor_gt 0.0844
_refine_ls_wR_factor_ref 0.0907
_reflns_number_gt 10914
_reflns_number_total 14258
_reflns_threshold_expression >2sigma(I)
_cod_data_source_file om0205804.cif
_cod_data_source_block ccd387
_cod_original_sg_symbol_H-M 'P 21/c'
_cod_database_code 4077093

loop_
_symmetry_equiv_pos_as_xyz
'x, y, z'
'-x, y+1/2, -z+1/2'
'-x, -y, -z'
'x, -y-1/2, z-1/2'

loop_
_atom_site_label
_atom_site_type_symbol
_atom_site_fract_x
_atom_site_fract_y
_atom_site_fract_z
_atom_site_U_iso_or_equiv
_atom_site_adp_type
_atom_site_occupancy
_atom_site_symmetry_multiplicity
_atom_site_calc_flag
_atom_site_refinement_flags
U1 U 0.202929(10) 0.03588(2) 0.055373(11) 0.02709(8) Uani 1 1 d .
U2 U 0.119734(10) 0.44840(2) -0.105421(12) 0.02984(8) Uani 1 1 d .
U3 U 0.500920(10) 0.66557(2) 0.105615(11) 0.02711(8) Uani 1 1 d .
S1 S 0.21975(7) 0.33844(15) 0.02172(8) 0.0333(4) Uani 1 1 d .
S2 S 0.13203(8) 0.13497(16) -0.09160(9) 0.0375(5) Uani 1 1 d .
S3 S 0.51680(8) 0.38302(14) 0.05652(8) 0.0324(4) Uani 1 1 d .
O1 O 0.21751(18) 0.2357(4) 0.04923(19) 0.0354(12) Uani 1 1 d .
O2 O 0.1698(2) 0.3717(4) -0.0126(2) 0.0428(14) Uani 1 1 d .
O3 O 0.2606(2) 0.3512(4) -0.0047(2) 0.0493(15) Uani 1 1 d .
O4 O 0.11416(18) 0.2435(4) -0.1062(2) 0.0376(13) Uani 1 1 d .
O5 O 0.1416(2) 0.1150(4) -0.0311(2) 0.0506(16) Uani 1 1 d .
O6 O 0.1700(2) 0.0973(4) -0.1166(3) 0.0591(17) Uani 1 1 d .
O7 O 0.50074(18) 0.3377(3) -0.0004(2) 0.0317(11) Uani 1 1 d .
O8 O 0.4876(2) 0.4775(4) 0.0635(2) 0.0436(14) Uani 1 1 d .
O9 O 0.5701(2) 0.3924(5) 0.0797(2) 0.0552(16) Uani 1 1 d .
F1 F 0.2743(2) 0.3968(4) 0.1218(2) 0.0679(16) Uani 1 1 d .
F2 F 0.2470(2) 0.5274(4) 0.0662(2) 0.0726(17) Uani 1 1 d .
F3 F 0.1970(2) 0.4436(5) 0.1049(2) 0.0766(17) Uani 1 1 d .
F4 F 0.0881(2) -0.0489(4) -0.1246(3) 0.094(2) Uani 1 1 d .
F5 F 0.0406(2) 0.0614(6) -0.0986(3) 0.111(3) Uani 1 1 d .
F6 F 0.0573(2) 0.0815(5) -0.1773(2) 0.089(2) Uani 1 1 d .
F7 F 0.5151(2) 0.2982(4) 0.1545(2) 0.0753(18) Uani 1 1 d .
F8 F 0.5122(3) 0.1832(4) 0.0881(2) 0.085(2) Uani 1 1 d .
F9 F 0.4468(2) 0.2765(5) 0.0886(3) 0.092(2) Uani 1 1 d .
C1 C 0.1894(3) -0.0190(6) 0.1604(3) 0.0388(19) Uani 1 1 d .
C2 C 0.1887(3) 0.0952(6) 0.1567(3) 0.0372(19) Uani 1 1 d .
C3 C 0.1419(3) 0.1264(6) 0.1165(3) 0.0381(19) Uani 1 1 d .
C4 C 0.1150(3) 0.0311(7) 0.0935(3) 0.041(2) Uani 1 1 d .
C5 C 0.1444(3) -0.0569(6) 0.1208(3) 0.042(2) Uani 1 1 d .
C6 C 0.2223(3) -0.0841(7) 0.2069(3) 0.048(2) Uani 1 1 d .
H6A H 0.2503 -0.0408 0.2275 0.071 Uiso 1 1 calc R
H6B H 0.2350 -0.1455 0.1909 0.071 Uiso 1 1 calc R
H6C H 0.2028 -0.1080 0.2323 0.071 Uiso 1 1 calc R
C7 C 0.2262(3) 0.1718(7) 0.1934(3) 0.050(2) Uani 1 1 d .
H7A H 0.2168 0.2447 0.1820 0.075 Uiso 1 1 calc R
H7B H 0.2597 0.1573 0.1892 0.075 Uiso 1 1 calc R
H7C H 0.2261 0.1623 0.2326 0.075 Uiso 1 1 calc R
C8 C 0.1217(3) 0.2388(6) 0.1034(4) 0.050(2) Uani 1 1 d .
H8A H 0.1464 0.2898 0.1238 0.074 Uiso 1 1 calc R
H8B H 0.0907 0.2466 0.1149 0.074 Uiso 1 1 calc R
H8C H 0.1150 0.2519 0.0632 0.074 Uiso 1 1 calc R
C9 C 0.0626(3) 0.0275(8) 0.0530(4) 0.057(3) Uani 1 1 d .
H9A H 0.0517 0.0995 0.0411 0.085 Uiso 1 1 calc R
H9B H 0.0392 -0.0042 0.0719 0.085 Uiso 1 1 calc R
H9C H 0.0634 -0.0150 0.0202 0.085 Uiso 1 1 calc R
C10 C 0.1270(4) -0.1746(7) 0.1176(4) 0.069(3) Uani 1 1 d .
H10A H 0.1541 -0.2186 0.1397 0.104 Uiso 1 1 calc R
H10B H 0.1184 -0.1982 0.0786 0.104 Uiso 1 1 calc R
H10C H 0.0978 -0.1808 0.1326 0.104 Uiso 1 1 calc R
C11 C 0.2709(3) -0.0804(6) 0.0120(3) 0.0358(19) Uani 1 1 d .
C12 C 0.2869(3) 0.0298(6) 0.0116(3) 0.0371(19) Uani 1 1 d .
C13 C 0.3057(3) 0.0641(6) 0.0689(3) 0.0342(18) Uani 1 1 d .
C14 C 0.3021(3) -0.0238(6) 0.1054(3) 0.0354(18) Uani 1 1 d .
C15 C 0.2802(3) -0.1127(6) 0.0703(4) 0.0377(19) Uani 1 1 d .
C16 C 0.2568(3) -0.1529(7) -0.0395(4) 0.057(3) Uani 1 1 d .
H16A H 0.2527 -0.1105 -0.0734 0.086 Uiso 1 1 calc R
H16B H 0.2254 -0.1893 -0.0405 0.086 Uiso 1 1 calc R
H16C H 0.2833 -0.2052 -0.0373 0.086 Uiso 1 1 calc R
C17 C 0.2901(3) 0.0934(7) -0.0402(3) 0.046(2) Uani 1 1 d .
H17A H 0.2747 0.0529 -0.0740 0.068 Uiso 1 1 calc R
H17B H 0.3252 0.1071 -0.0387 0.068 Uiso 1 1 calc R
H17C H 0.2725 0.1607 -0.0410 0.068 Uiso 1 1 calc R
C18 C 0.3329(3) 0.1689(6) 0.0898(4) 0.044(2) Uani 1 1 d .
H18A H 0.3306 0.2164 0.0580 0.066 Uiso 1 1 calc R
H18B H 0.3680 0.1543 0.1080 0.066 Uiso 1 1 calc R
H18C H 0.3172 0.2023 0.1166 0.066 Uiso 1 1 calc R
C19 C 0.3276(3) -0.0261(7) 0.1682(3) 0.048(2) Uani 1 1 d .
H19A H 0.3198 -0.0928 0.1842 0.073 Uiso 1 1 calc R
H19B H 0.3154 0.0331 0.1866 0.073 Uiso 1 1 calc R
H19C H 0.3638 -0.0198 0.1741 0.073 Uiso 1 1 calc R
C20 C 0.2746(3) -0.2261(6) 0.0895(4) 0.056(2) Uani 1 1 d .
H20A H 0.2827 -0.2283 0.1304 0.084 Uiso 1 1 calc R
H20B H 0.2974 -0.2725 0.0763 0.084 Uiso 1 1 calc R
H20C H 0.2402 -0.2499 0.0740 0.084 Uiso 1 1 calc R
C21 C 0.0551(3) 0.4997(6) -0.0391(3) 0.0342(18) Uani 1 1 d .
C22 C 0.0359(3) 0.4030(7) -0.0682(4) 0.045(2) Uani 1 1 d .
C23 C 0.0172(3) 0.4273(6) -0.1274(4) 0.042(2) Uani 1 1 d .
C24 C 0.0233(3) 0.5400(6) -0.1350(3) 0.041(2) Uani 1 1 d .
C25 C 0.0466(3) 0.5828(6) -0.0804(4) 0.041(2) Uani 1 1 d .
C26 C 0.0741(3) 0.5095(7) 0.0236(3) 0.048(2) Uani 1 1 d .
H26A H 0.0761 0.4391 0.0406 0.072 Uiso 1 1 calc R
H26B H 0.0512 0.5538 0.0379 0.072 Uiso 1 1 calc R
H26C H 0.1073 0.5418 0.0330 0.072 Uiso 1 1 calc R
C27 C 0.0307(3) 0.2979(7) -0.0406(4) 0.057(2) Uani 1 1 d .
H27A H 0.0463 0.3030 -0.0003 0.086 Uiso 1 1 calc R
H27B H 0.0472 0.2424 -0.0567 0.086 Uiso 1 1 calc R
H27C H -0.0048 0.2808 -0.0468 0.086 Uiso 1 1 calc R
C28 C -0.0097(3) 0.3488(7) -0.1735(4) 0.064(3) Uani 1 1 d .
H28A H -0.0181 0.3846 -0.2098 0.096 Uiso 1 1 calc R
H28B H -0.0403 0.3233 -0.1652 0.096 Uiso 1 1 calc R
H28C H 0.0123 0.2888 -0.1746 0.096 Uiso 1 1 calc R
C29 C -0.0015(3) 0.6076(8) -0.1855(4) 0.064(3) Uani 1 1 d .
H29A H -0.0151 0.5617 -0.2178 0.096 Uiso 1 1 calc R
H29B H 0.0232 0.6556 -0.1940 0.096 Uiso 1 1 calc R
H29C H -0.0286 0.6489 -0.1772 0.096 Uiso 1 1 calc R
C30 C 0.0539(3) 0.7019(6) -0.0677(4) 0.056(2) Uani 1 1 d .
H30A H 0.0708 0.7118 -0.0280 0.084 Uiso 1 1 calc R
H30B H 0.0213 0.7369 -0.0763 0.084 Uiso 1 1 calc R
H30C H 0.0743 0.7325 -0.0906 0.084 Uiso 1 1 calc R
C31 C 0.1400(3) 0.3853(6) -0.2056(3) 0.0365(19) Uani 1 1 d .
C32 C 0.1149(3) 0.4854(7) -0.2189(3) 0.0377(19) Uani 1 1 d .
C33 C 0.1471(3) 0.5667(6) -0.1881(3) 0.040(2) Uani 1 1 d .
C34 C 0.1935(3) 0.5158(6) -0.1574(3) 0.0375(19) Uani 1 1 d .
C35 C 0.1884(3) 0.4034(6) -0.1674(3) 0.0335(18) Uani 1 1 d .
C36 C 0.1203(3) 0.2798(7) -0.2339(3) 0.052(2) Uani 1 1 d .
H36A H 0.1436 0.2230 -0.2178 0.079 Uiso 1 1 calc R
H36B H 0.1173 0.2848 -0.2741 0.079 Uiso 1 1 calc R
H36C H 0.0876 0.2646 -0.2277 0.079 Uiso 1 1 calc R
C37 C 0.0688(3) 0.5041(8) -0.2675(3) 0.061(3) Uani 1 1 d .
H37A H 0.0536 0.4360 -0.2811 0.092 Uiso 1 1 calc R
H37B H 0.0787 0.5408 -0.2977 0.092 Uiso 1 1 calc R
H37C H 0.0447 0.5474 -0.2547 0.092 Uiso 1 1 calc R
C38 C 0.1390(4) 0.6868(6) -0.1935(4) 0.062(3) Uani 1 1 d .
H38A H 0.1669 0.7230 -0.1676 0.093 Uiso 1 1 calc R
H38B H 0.1078 0.7052 -0.1844 0.093 Uiso 1 1 calc R
H38C H 0.1373 0.7088 -0.2318 0.093 Uiso 1 1 calc R
C39 C 0.2426(3) 0.5707(7) -0.1262(4) 0.055(2) Uani 1 1 d .
H39A H 0.2371 0.6471 -0.1251 0.082 Uiso 1 1 calc R
H39B H 0.2684 0.5565 -0.1457 0.082 Uiso 1 1 calc R
H39C H 0.2534 0.5433 -0.0880 0.082 Uiso 1 1 calc R
C40 C 0.2295(3) 0.3201(7) -0.1468(3) 0.046(2) Uani 1 1 d .
H40A H 0.2161 0.2497 -0.1588 0.069 Uiso 1 1 calc R
H40B H 0.2408 0.3223 -0.1059 0.069 Uiso 1 1 calc R
H40C H 0.2576 0.3352 -0.1626 0.069 Uiso 1 1 calc R
C41 C 0.1567(3) -0.1124(6) 0.0024(3) 0.045(2) Uani 1 1 d .
H41A H 0.1684 -0.1788 0.0217 0.067 Uiso 1 1 calc R
H41B H 0.1621 -0.1139 -0.0351 0.067 Uiso 1 1 calc R
H41C H 0.1210 -0.1039 -0.0006 0.067 Uiso 1 1 calc R
C42 C 0.1648(3) 0.5965(6) -0.0508(3) 0.041(2) Uani 1 1 d .
H42A H 0.1568 0.6619 -0.0724 0.062 Uiso 1 1 calc R
H42B H 0.2008 0.5833 -0.0422 0.062 Uiso 1 1 calc R
H42C H 0.1547 0.6034 -0.0159 0.062 Uiso 1 1 calc R
C43 C 0.2357(3) 0.4325(7) 0.0822(4) 0.045(2) Uani 1 1 d .
C44 C 0.0760(4) 0.0521(7) -0.1245(4) 0.051(2) Uani 1 1 d .
C45 C 0.4068(3) 0.6558(6) 0.1268(3) 0.0383(19) Uani 1 1 d .
C46 C 0.3963(3) 0.6616(6) 0.0667(3) 0.0319(17) Uani 1 1 d .
C47 C 0.4109(3) 0.7654(6) 0.0538(3) 0.0299(17) Uani 1 1 d .
C48 C 0.4303(3) 0.8244(6) 0.1039(3) 0.0340(18) Uani 1 1 d .
C49 C 0.4287(3) 0.7559(6) 0.1507(3) 0.0367(19) Uani 1 1 d .
C50 C 0.3883(3) 0.5682(7) 0.1601(4) 0.056(2) Uani 1 1 d .
H50A H 0.4005 0.5824 0.2002 0.084 Uiso 1 1 calc R
H50B H 0.4008 0.4995 0.1515 0.084 Uiso 1 1 calc R
H50C H 0.3517 0.5672 0.1496 0.084 Uiso 1 1 calc R
C51 C 0.3689(3) 0.5783(6) 0.0270(3) 0.047(2) Uani 1 1 d .
H51A H 0.3666 0.6001 -0.0115 0.070 Uiso 1 1 calc R
H51B H 0.3352 0.5695 0.0319 0.070 Uiso 1 1 calc R
H51C H 0.3869 0.5111 0.0347 0.070 Uiso 1 1 calc R
C52 C 0.4008(3) 0.8144(6) -0.0046(3) 0.047(2) Uani 1 1 d .
H52A H 0.3875 0.7602 -0.0329 0.071 Uiso 1 1 calc R
H52B H 0.4320 0.8426 -0.0104 0.071 Uiso 1 1 calc R
H52C H 0.3764 0.8716 -0.0081 0.071 Uiso 1 1 calc R
C53 C 0.4381(3) 0.9448(6) 0.1047(4) 0.047(2) Uani 1 1 d .
H53A H 0.4517 0.9685 0.1433 0.071 Uiso 1 1 calc R
H53B H 0.4060 0.9799 0.0888 0.071 Uiso 1 1 calc R
H53C H 0.4614 0.9627 0.0825 0.071 Uiso 1 1 calc R
C54 C 0.4416(3) 0.7873(7) 0.2131(3) 0.054(2) Uani 1 1 d .
H54A H 0.4378 0.7256 0.2356 0.081 Uiso 1 1 calc R
H54B H 0.4190 0.8435 0.2185 0.081 Uiso 1 1 calc R
H54C H 0.4761 0.8126 0.2248 0.081 Uiso 1 1 calc R
C55 C 0.5979(3) 0.7123(6) 0.0998(3) 0.0367(19) Uani 1 1 d .
C56 C 0.5733(3) 0.8129(6) 0.1003(3) 0.0348(18) Uani 1 1 d .
C57 C 0.5675(3) 0.8294(6) 0.1559(3) 0.043(2) Uani 1 1 d .
C58 C 0.5864(3) 0.7376(7) 0.1891(3) 0.043(2) Uani 1 1 d .
C59 C 0.6052(3) 0.6648(6) 0.1540(3) 0.0365(19) Uani 1 1 d .
C60 C 0.6170(3) 0.6657(7) 0.0510(3) 0.048(2) Uani 1 1 d .
H60A H 0.6076 0.7129 0.0186 0.072 Uiso 1 1 calc R
H60B H 0.6020 0.5960 0.0408 0.072 Uiso 1 1 calc R
H60C H 0.6534 0.6589 0.0629 0.072 Uiso 1 1 calc R
C61 C 0.5618(3) 0.8948(6) 0.0516(3) 0.050(2) Uani 1 1 d .
H61A H 0.5695 0.8637 0.0186 0.076 Uiso 1 1 calc R
H61B H 0.5823 0.9580 0.0631 0.076 Uiso 1 1 calc R
H61C H 0.5264 0.9141 0.0426 0.076 Uiso 1 1 calc R
C62 C 0.5553(3) 0.9347(6) 0.1813(4) 0.056(3) Uani 1 1 d .
H62A H 0.5424 0.9857 0.1513 0.085 Uiso 1 1 calc R
H62B H 0.5857 0.9629 0.2068 0.085 Uiso 1 1 calc R
H62C H 0.5302 0.9221 0.2019 0.085 Uiso 1 1 calc R
C63 C 0.5946(4) 0.7276(8) 0.2522(3) 0.065(3) Uani 1 1 d .
H63A H 0.6084 0.6577 0.2645 0.097 Uiso 1 1 calc R
H63B H 0.5626 0.7362 0.2616 0.097 Uiso 1 1 calc R
H63C H 0.6179 0.7824 0.2711 0.097 Uiso 1 1 calc R
C64 C 0.6350(3) 0.5645(7) 0.1730(4) 0.057(3) Uani 1 1 d .
H64A H 0.6344 0.5479 0.2114 0.085 Uiso 1 1 calc R
H64B H 0.6696 0.5751 0.1714 0.085 Uiso 1 1 calc R
H64C H 0.6202 0.5059 0.1483 0.085 Uiso 1 1 calc R
C65 C 0.4960(4) 0.2799(7) 0.0996(4) 0.055(2) Uani 1 1 d .
C66 C 0.5103(3) 0.5481(6) 0.1884(3) 0.042(2) Uani 1 1 d .
H66A H 0.5172 0.5911 0.2224 0.063 Uiso 1 1 calc R
H66B H 0.5379 0.4988 0.1904 0.063 Uiso 1 1 calc R
H66C H 0.4793 0.5082 0.1849 0.063 Uiso 1 1 calc R
C67 C 0.6597(9) 0.214(2) 0.1871(11) 0.221(12) Uani 1 1 d .
H67A H 0.6462 0.2337 0.1478 0.332 Uiso 1 1 calc R
H67B H 0.6799 0.2725 0.2071 0.332 Uiso 1 1 calc R
H67C H 0.6322 0.1992 0.2040 0.332 Uiso 1 1 calc R
C68 C 0.6832(14) 0.143(3) 0.190(2) 0.45(4) Uani 1 1 d .
H68A H 0.7139 0.1808 0.1874 0.535 Uiso 1 1 calc R
H68B H 0.6686 0.1189 0.1509 0.535 Uiso 1 1 calc R
C69 C 0.7064(10) 0.048(2) 0.2096(13) 0.254(14) Uani 1 1 d .
H69A H 0.6927 0.0183 0.2394 0.305 Uiso 1 1 calc R
H69B H 0.7028 -0.0041 0.1791 0.305 Uiso 1 1 calc R
C70 C 0.7611(14) 0.0824(19) 0.2327(16) 0.30(2) Uani 1 1 d .
H70A H 0.7718 0.1255 0.2045 0.364 Uiso 1 1 calc R
H70B H 0.7646 0.1260 0.2667 0.364 Uiso 1 1 calc R
C71 C 0.7890(12) -0.0007(17) 0.2446(9) 0.215(14) Uani 1 1 d .
H71A H 0.7885 -0.0386 0.2095 0.258 Uiso 1 1 calc R
H71B H 0.7747 -0.0484 0.2681 0.258 Uiso 1 1 calc R
C72 C 0.8483(7) 0.0263(14) 0.2784(9) 0.173(8) Uani 1 1 d .
H72A H 0.8680 -0.0389 0.2832 0.260 Uiso 1 1 calc R
H72B H 0.8495 0.0566 0.3151 0.260 Uiso 1 1 calc R
H72C H 0.8622 0.0770 0.2566 0.260 Uiso 1 1 calc R

loop_
_atom_site_aniso_label
_atom_site_aniso_U_11
_atom_site_aniso_U_22
_atom_site_aniso_U_33
_atom_site_aniso_U_23
_atom_site_aniso_U_13
_atom_site_aniso_U_12
U1 0.02446(15) 0.02964(15) 0.02764(15) -0.00027(12) 0.00766(12) -0.00185(12)
U2 0.02451(15) 0.03696(16) 0.02913(16) 0.00499(13) 0.00892(12) 0.00143(12)
U3 0.02751(16) 0.02988(15) 0.02365(15) 0.00081(12) 0.00616(11) 0.00320(12)
S1 0.0354(11) 0.0325(10) 0.0293(10) -0.0025(8) 0.0035(9) -0.0020(9)
S2 0.0342(12) 0.0383(11) 0.0346(12) -0.0001(9) -0.0006(9) -0.0071(9)
S3 0.0410(12) 0.0300(10) 0.0272(10) 0.0024(8) 0.0106(9) -0.0049(9)
O1 0.041(3) 0.032(3) 0.029(3) -0.004(2) 0.001(2) -0.003(2)
O2 0.046(4) 0.036(3) 0.037(3) 0.000(2) -0.005(3) 0.003(3)
O3 0.050(4) 0.054(4) 0.047(4) 0.002(3) 0.018(3) -0.005(3)
O4 0.039(3) 0.039(3) 0.032(3) 0.000(2) 0.004(2) -0.006(2)
O5 0.062(4) 0.044(3) 0.033(3) 0.006(3) -0.010(3) -0.011(3)
O6 0.045(4) 0.049(4) 0.083(5) -0.003(3) 0.015(3) 0.006(3)
O7 0.035(3) 0.032(3) 0.029(3) 0.002(2) 0.010(2) -0.004(2)
O8 0.067(4) 0.033(3) 0.033(3) 0.007(2) 0.017(3) 0.005(3)
O9 0.049(4) 0.073(4) 0.040(3) -0.007(3) 0.005(3) -0.016(3)
F1 0.070(4) 0.058(3) 0.055(3) -0.016(3) -0.022(3) 0.001(3)
F2 0.104(5) 0.039(3) 0.063(4) -0.002(3) 0.001(3) -0.018(3)
F3 0.062(4) 0.101(4) 0.068(4) -0.045(3) 0.020(3) -0.007(3)
F4 0.099(5) 0.047(3) 0.106(5) -0.015(3) -0.027(4) -0.025(3)
F5 0.078(5) 0.155(7) 0.110(5) -0.044(5) 0.043(4) -0.079(4)
F6 0.091(5) 0.107(5) 0.044(3) 0.014(3) -0.027(3) -0.045(4)
F7 0.135(6) 0.061(3) 0.031(3) 0.013(2) 0.022(3) -0.004(3)
F8 0.164(6) 0.038(3) 0.066(4) 0.014(3) 0.055(4) 0.005(3)
F9 0.078(5) 0.116(5) 0.091(5) 0.030(4) 0.037(4) -0.037(4)
C1 0.026(4) 0.050(5) 0.043(5) 0.010(4) 0.015(4) 0.003(4)
C2 0.031(5) 0.048(5) 0.034(5) 0.002(4) 0.011(4) 0.005(4)
C3 0.038(5) 0.052(5) 0.030(4) -0.003(4) 0.020(4) 0.007(4)
C4 0.036(5) 0.053(5) 0.039(5) 0.007(4) 0.017(4) -0.001(4)
C5 0.040(5) 0.049(5) 0.043(5) 0.006(4) 0.020(4) -0.006(4)
C6 0.048(5) 0.056(5) 0.041(5) 0.018(4) 0.015(4) 0.004(4)
C7 0.048(6) 0.063(6) 0.034(5) -0.014(4) 0.002(4) 0.002(5)
C8 0.046(5) 0.052(5) 0.057(6) 0.011(4) 0.024(5) 0.016(4)
C9 0.024(5) 0.091(7) 0.054(6) 0.013(5) 0.007(4) -0.007(5)
C10 0.074(7) 0.055(6) 0.083(8) 0.014(5) 0.027(6) -0.017(5)
C11 0.022(4) 0.039(4) 0.048(5) -0.013(4) 0.012(4) -0.004(3)
C12 0.024(4) 0.048(5) 0.042(5) -0.010(4) 0.014(4) 0.004(4)
C13 0.025(4) 0.033(4) 0.044(5) -0.006(4) 0.007(4) 0.001(3)
C14 0.029(4) 0.034(4) 0.042(5) 0.008(4) 0.008(4) 0.007(3)
C15 0.027(4) 0.029(4) 0.059(6) -0.005(4) 0.015(4) -0.001(3)
C16 0.047(6) 0.057(6) 0.073(7) -0.039(5) 0.025(5) -0.020(4)
C17 0.036(5) 0.065(6) 0.040(5) 0.001(4) 0.018(4) -0.003(4)
C18 0.027(4) 0.041(5) 0.063(6) -0.009(4) 0.011(4) -0.007(4)
C19 0.033(5) 0.062(6) 0.044(5) 0.015(4) 0.000(4) 0.008(4)
C20 0.050(6) 0.037(5) 0.084(7) 0.007(5) 0.023(5) 0.006(4)
C21 0.016(4) 0.054(5) 0.035(4) 0.008(4) 0.010(3) 0.004(3)
C22 0.024(4) 0.054(5) 0.060(6) 0.023(5) 0.015(4) 0.008(4)
C23 0.023(4) 0.051(5) 0.054(6) 0.005(4) 0.012(4) -0.002(4)
C24 0.028(4) 0.049(5) 0.043(5) 0.014(4) 0.006(4) 0.012(4)
C25 0.028(5) 0.044(5) 0.052(6) 0.005(4) 0.016(4) 0.007(4)
C26 0.033(5) 0.070(6) 0.042(5) 0.010(4) 0.014(4) 0.011(4)
C27 0.044(6) 0.065(6) 0.069(7) 0.014(5) 0.028(5) 0.002(5)
C28 0.047(6) 0.076(7) 0.065(7) -0.011(5) 0.007(5) -0.016(5)
C29 0.048(6) 0.082(7) 0.054(6) 0.022(5) 0.001(5) 0.019(5)
C30 0.056(6) 0.050(5) 0.067(7) -0.001(5) 0.024(5) 0.009(5)
C31 0.031(5) 0.051(5) 0.028(4) 0.000(4) 0.010(4) -0.004(4)
C32 0.033(5) 0.056(5) 0.025(4) 0.012(4) 0.009(4) 0.009(4)
C33 0.036(5) 0.044(5) 0.043(5) 0.010(4) 0.017(4) 0.000(4)
C34 0.044(5) 0.039(5) 0.034(5) 0.001(4) 0.019(4) -0.010(4)
C35 0.030(4) 0.049(5) 0.023(4) 0.005(4) 0.011(3) -0.003(4)
C36 0.049(6) 0.078(6) 0.031(5) -0.015(5) 0.013(4) -0.016(5)
C37 0.042(6) 0.101(8) 0.036(5) 0.010(5) 0.003(4) 0.007(5)
C38 0.078(7) 0.047(6) 0.072(7) 0.015(5) 0.036(6) 0.008(5)
C39 0.038(5) 0.066(6) 0.065(6) -0.010(5) 0.020(5) -0.015(4)
C40 0.044(5) 0.062(6) 0.039(5) 0.003(4) 0.024(4) 0.008(4)
C41 0.035(5) 0.043(5) 0.055(6) -0.004(4) 0.007(4) -0.006(4)
C42 0.036(5) 0.042(5) 0.046(5) 0.008(4) 0.010(4) 0.005(4)
C43 0.041(5) 0.043(5) 0.051(6) -0.003(4) 0.009(5) 0.002(4)
C44 0.051(6) 0.050(6) 0.044(6) 0.000(4) 0.001(5) -0.017(5)
C45 0.032(5) 0.037(4) 0.049(5) 0.007(4) 0.015(4) 0.000(4)
C46 0.027(4) 0.036(4) 0.035(4) -0.006(4) 0.012(3) -0.001(3)
C47 0.022(4) 0.039(4) 0.026(4) 0.009(3) 0.003(3) 0.012(3)
C48 0.031(4) 0.034(4) 0.039(5) -0.001(4) 0.014(4) 0.005(3)
C49 0.039(5) 0.040(4) 0.033(4) -0.007(4) 0.012(4) 0.007(4)
C50 0.049(6) 0.058(6) 0.068(7) 0.019(5) 0.026(5) -0.003(5)
C51 0.038(5) 0.054(5) 0.048(5) -0.003(4) 0.010(4) 0.004(4)
C52 0.042(5) 0.048(5) 0.056(6) 0.009(4) 0.018(4) 0.015(4)
C53 0.053(6) 0.038(5) 0.054(6) -0.004(4) 0.019(5) 0.007(4)
C54 0.055(6) 0.064(6) 0.043(5) -0.007(5) 0.012(5) 0.011(5)
C55 0.019(4) 0.046(5) 0.039(5) -0.014(4) -0.003(3) -0.004(3)
C56 0.034(5) 0.037(4) 0.032(4) -0.004(3) 0.005(4) -0.007(4)
C57 0.042(5) 0.042(5) 0.042(5) -0.012(4) 0.004(4) 0.000(4)
C58 0.037(5) 0.055(5) 0.029(4) -0.010(4) -0.004(4) 0.001(4)
C59 0.024(4) 0.046(5) 0.032(4) -0.003(4) -0.004(3) 0.005(4)
C60 0.032(5) 0.069(6) 0.049(5) -0.012(5) 0.020(4) -0.002(4)
C61 0.069(7) 0.046(5) 0.037(5) 0.011(4) 0.015(5) 0.008(5)
C62 0.046(6) 0.049(5) 0.070(7) -0.021(5) 0.008(5) -0.003(4)
C63 0.061(7) 0.095(8) 0.032(5) -0.011(5) 0.000(5) 0.018(6)
C64 0.040(5) 0.059(6) 0.062(6) -0.008(5) -0.003(5) 0.017(4)
C65 0.081(8) 0.037(5) 0.043(6) 0.006(4) 0.011(5) -0.007(5)
C66 0.049(5) 0.043(5) 0.038(5) 0.003(4) 0.018(4) 0.005(4)
C67 0.14(2) 0.30(4) 0.24(2) 0.12(2) 0.076(17) 0.06(2)
C68 0.26(5) 0.31(5) 0.78(10) 0.27(6) 0.16(5) 0.15(3)
C69 0.16(2) 0.26(3) 0.38(4) 0.11(3) 0.15(3) 0.04(2)
C70 0.36(5) 0.099(17) 0.56(6) -0.02(3) 0.31(5) -0.05(2)
C71 0.39(5) 0.106(15) 0.158(19) -0.018(14) 0.08(2) 0.02(2)
C72 0.164(19) 0.149(17) 0.23(2) -0.021(15) 0.085(17) -0.050(15)

loop_
_atom_type_symbol
_atom_type_description
_atom_type_scat_dispersion_real
_atom_type_scat_dispersion_imag
_atom_type_scat_source
C C 0.0033 0.0016 'International Tables Vol C Tables 4.2.6.8 and 6.1.1.4'
H H 0.0000 0.0000 'International Tables Vol C Tables 4.2.6.8 and 6.1.1.4'
O O 0.0106 0.0060 'International Tables Vol C Tables 4.2.6.8 and 6.1.1.4'
F F 0.0171 0.0103 'International Tables Vol C Tables 4.2.6.8 and 6.1.1.4'
S S 0.1246 0.1234 'International Tables Vol C Tables 4.2.6.8 and 6.1.1.4'
U U -9.6767 9.6646 'International Tables Vol C Tables 4.2.6.8 and 6.1.1.4'

loop_
_geom_angle_atom_site_label_1
_geom_angle_atom_site_label_2
_geom_angle_atom_site_label_3
_geom_angle
_geom_angle_site_symmetry_1
_geom_angle_site_symmetry_3
C41 U1 O5 73.2(2) . .
C41 U1 O1 142.1(2) . .
O5 U1 O1 69.36(15) . .
C41 U1 C2 121.2(3) . .
O5 U1 C2 115.8(2) . .
O1 U1 C2 81.3(2) . .
C41 U1 C3 107.3(3) . .
O5 U1 C3 86.0(2) . .
O1 U1 C3 75.9(2) . .
C2 U1 C3 30.7(2) . .
C41 U1 C15 80.4(2) . .
O5 U1 C15 133.6(2) . .
O1 U1 C15 122.74(19) . .
C2 U1 C15 110.5(2) . .
C3 U1 C15 138.9(2) . .
C41 U1 C13 122.4(2) . .
O5 U1 C13 118.8(2) . .
O1 U1 C13 73.22(18) . .
C2 U1 C13 103.9(2) . .
C3 U1 C13 128.6(2) . .
C15 U1 C13 49.5(2) . .
C41 U1 C14 110.3(2) . .
O5 U1 C14 146.4(2) . .
O1 U1 C14 98.01(19) . .
C2 U1 C14 91.6(2) . .
C3 U1 C14 122.2(2) . .
C15 U1 C14 30.0(2) . .
C13 U1 C14 30.0(2) . .
C41 U1 C1 97.4(3) . .
O5 U1 C1 130.5(2) . .
O1 U1 C1 111.0(2) . .
C2 U1 C1 30.1(2) . .
C3 U1 C1 49.7(2) . .
C15 U1 C1 89.7(2) . .
C13 U1 C1 107.3(2) . .
C14 U1 C1 82.9(2) . .
C41 U1 C11 72.9(2) . .
O5 U1 C11 104.4(2) . .
O1 U1 C11 111.06(19) . .
C2 U1 C11 139.6(2) . .
C3 U1 C11 168.9(2) . .
C15 U1 C11 30.1(2) . .
C13 U1 C11 49.5(2) . .
C14 U1 C11 49.6(2) . .
C1 U1 C11 119.3(2) . .
C41 U1 C12 98.2(2) . .
O5 U1 C12 97.1(2) . .
O1 U1 C12 81.11(19) . .
C2 U1 C12 133.7(2) . .
C3 U1 C12 154.0(2) . .
C15 U1 C12 49.5(2) . .
C13 U1 C12 29.8(2) . .
C14 U1 C12 49.4(2) . .
C1 U1 C12 132.4(2) . .
C11 U1 C12 30.1(2) . .
C41 U1 C5 72.0(3) . .
O5 U1 C5 106.6(2) . .
O1 U1 C5 124.3(2) . .
C2 U1 C5 49.4(2) . .
C3 U1 C5 48.7(2) . .
C15 U1 C5 100.4(2) . .
C13 U1 C5 134.5(2) . .
C14 U1 C5 106.1(2) . .
C1 U1 C5 29.8(2) . .
C11 U1 C5 122.9(2) . .
C12 U1 C5 149.9(2) . .
C42 U2 O2 73.3(2) . .
C42 U2 O4 141.9(2) . .
O2 U2 O4 69.15(15) . .
C42 U2 C23 122.1(3) . .
O2 U2 C23 115.6(2) . .
O4 U2 C23 81.2(2) . .
C42 U2 C22 108.9(3) . .
O2 U2 C22 85.9(2) . .
O4 U2 C22 75.1(2) . .
C23 U2 C22 30.4(2) . .
C42 U2 C33 78.4(3) . .
O2 U2 C33 132.6(2) . .
O4 U2 C33 123.7(2) . .
C23 U2 C33 111.7(2) . .
C22 U2 C33 139.9(2) . .
C42 U2 C31 121.0(2) . .
O2 U2 C31 120.2(2) . .
O4 U2 C31 74.60(19) . .
C23 U2 C31 103.4(2) . .
C22 U2 C31 127.9(3) . .
C33 U2 C31 49.2(2) . .
C42 U2 C35 97.9(2) . .
O2 U2 C35 97.4(2) . .
O4 U2 C35 80.84(19) . .
C23 U2 C35 133.2(2) . .
C22 U2 C35 152.7(3) . .
C33 U2 C35 49.7(2) . .
C31 U2 C35 29.9(2) . .
C42 U2 C21 79.1(2) . .
O2 U2 C21 80.9(2) . .
O4 U2 C21 100.9(2) . .
C23 U2 C21 49.9(2) . .
C22 U2 C21 30.1(2) . .
C33 U2 C21 130.0(2) . .
C31 U2 C21 153.1(2) . .
C35 U2 C21 176.8(2) . .
C42 U2 C34 72.3(2) . .
O2 U2 C34 103.8(2) . .
O4 U2 C34 110.3(2) . .
C23 U2 C34 140.4(2) . .
C22 U2 C34 170.1(2) . .
C33 U2 C34 30.2(2) . .
C31 U2 C34 49.0(2) . .
C35 U2 C34 29.8(2) . .
C21 U2 C34 148.1(2) . .
C42 U2 C32 108.0(3) . .
O2 U2 C32 146.7(2) . .
O4 U2 C32 99.8(2) . .
C23 U2 C32 92.4(2) . .
C22 U2 C32 122.7(2) . .
C33 U2 C32 29.8(2) . .
C31 U2 C32 29.7(2) . .
C35 U2 C32 49.3(2) . .
C21 U2 C32 132.4(2) . .
C34 U2 C32 49.1(2) . .
C42 U2 C24 98.1(2) . .
O2 U2 C24 130.2(2) . .
O4 U2 C24 110.8(2) . .
C23 U2 C24 30.1(2) . .
C22 U2 C24 49.7(2) . .
C33 U2 C24 90.6(2) . .
C31 U2 C24 106.4(2) . .
C35 U2 C24 132.3(2) . .
C21 U2 C24 49.6(2) . .
C34 U2 C24 120.5(2) . .
C32 U2 C24 83.0(2) . .
C66 U3 O8 75.9(2) . .
C66 U3 O7 142.0(2) . 3_665
O8 U3 O7 67.48(15) . 3_665
C66 U3 C56 121.3(2) . .
O8 U3 C56 129.0(2) . .
O7 U3 C56 77.61(19) 3_665 .
C66 U3 C49 81.1(2) . .
O8 U3 C49 119.9(2) . .
O7 U3 C49 125.75(19) 3_665 .
C56 U3 C49 110.5(2) . .
C66 U3 C55 105.9(3) . .
O8 U3 C55 102.2(2) . .
O7 U3 C55 73.54(19) 3_665 .
C56 U3 C55 30.1(2) . .
C49 U3 C55 137.6(2) . .
C66 U3 C47 122.5(2) . .
O8 U3 C47 102.3(2) . .
O7 U3 C47 76.46(18) 3_665 .
C56 U3 C47 104.3(2) . .
C49 U3 C47 49.3(2) . .
C55 U3 C47 129.6(2) . .
C66 U3 C48 111.3(2) . .
O8 U3 C48 128.9(2) . .
O7 U3 C48 99.61(19) 3_665 .
C56 U3 C48 91.7(2) . .
C49 U3 C48 30.3(2) . .
C55 U3 C48 121.8(2) . .
C47 U3 C48 29.6(2) . .
C66 U3 C45 73.8(2) . .
O8 U3 C45 89.6(2) . .
O7 U3 C45 114.5(2) 3_665 .
C56 U3 C45 139.7(2) . .
C49 U3 C45 30.4(2) . .
C55 U3 C45 167.8(2) . .
C47 U3 C45 48.7(2) . .
C48 U3 C45 49.5(2) . .
C66 U3 C46 98.5(2) . .
O8 U3 C46 79.58(19) . .
O7 U3 C46 84.80(18) 3_665 .
C56 U3 C46 133.9(2) . .
C49 U3 C46 50.0(2) . .
C55 U3 C46 155.3(2) . .
C47 U3 C46 29.7(2) . .
C48 U3 C46 49.5(2) . .
C45 U3 C46 29.8(2) . .
C66 U3 C59 76.9(3) . .
O8 U3 C59 101.0(2) . .
O7 U3 C59 100.03(19) 3_665 .
C56 U3 C59 49.3(2) . .
C49 U3 C59 126.5(2) . .
C55 U3 C59 29.6(2) . .
C47 U3 C59 152.8(2) . .
C48 U3 C59 130.1(2) . .
C45 U3 C59 145.3(2) . .
C46 U3 C59 175.0(2) . .
C66 U3 C57 99.1(3) . .
O8 U3 C57 149.0(2) . .
O7 U3 C57 106.9(2) 3_665 .
C56 U3 C57 29.8(2) . .
C49 U3 C57 88.7(2) . .
C55 U3 C57 49.0(2) . .
C47 U3 C57 105.9(2) . .
C48 U3 C57 81.7(2) . .
C45 U3 C57 118.8(2) . .
C46 U3 C57 131.2(2) . .
C59 U3 C57 48.7(2) . .
O3 S1 O1 115.8(3) . .
O3 S1 O2 115.5(3) . .
O1 S1 O2 111.6(3) . .
O3 S1 C43 103.9(4) . .
O1 S1 C43 102.6(3) . .
O2 S1 C43 105.5(3) . .
O6 S2 O4 116.2(3) . .
O6 S2 O5 115.1(4) . .
O4 S2 O5 111.7(3) . .
O6 S2 C44 104.2(4) . .
O4 S2 C44 103.1(4) . .
O5 S2 C44 104.7(4) . .
O9 S3 O7 115.6(3) . .
O9 S3 O8 115.0(3) . .
O7 S3 O8 112.8(3) . .
O9 S3 C65 105.5(4) . .
O7 S3 C65 102.3(3) . .
O8 S3 C65 103.7(4) . .
S1 O1 U1 156.8(3) . .
S1 O2 U2 146.3(3) . .
S2 O4 U2 156.0(3) . .
S2 O5 U1 145.1(4) . .
S3 O7 U3 152.4(3) . 3_665
S3 O8 U3 140.0(3) . .
C2 C1 C5 106.9(7) . .
C2 C1 C6 126.0(8) . .
C5 C1 C6 125.2(7) . .
C2 C1 U1 72.4(4) . .
C5 C1 U1 75.8(4) . .
C6 C1 U1 129.7(5) . .
C1 C2 C3 107.8(7) . .
C1 C2 C7 126.6(7) . .
C3 C2 C7 125.1(7) . .
C1 C2 U1 77.5(4) . .
C3 C2 U1 76.5(4) . .
C7 C2 U1 118.5(5) . .
C4 C3 C2 108.4(7) . .
C4 C3 C8 124.3(7) . .
C2 C3 C8 127.1(7) . .
C4 C3 U1 76.7(4) . .
C2 C3 U1 72.8(4) . .
C8 C3 U1 120.4(5) . .
C5 C4 C3 106.6(7) . .
C5 C4 C9 127.4(8) . .
C3 C4 C9 125.6(8) . .
C5 C4 U1 75.1(4) . .
C3 C4 U1 73.4(4) . .
C9 C4 U1 122.2(5) . .
C4 C5 C1 110.1(7) . .
C4 C5 C10 125.8(8) . .
C1 C5 C10 123.2(8) . .
C4 C5 U1 75.5(4) . .
C1 C5 U1 74.4(4) . .
C10 C5 U1 125.6(6) . .
C15 C11 C12 107.4(6) . .
C15 C11 C16 126.5(7) . .
C12 C11 C16 125.0(8) . .
C15 C11 U1 74.4(4) . .
C12 C11 U1 75.0(4) . .
C16 C11 U1 125.3(5) . .
C13 C12 C11 108.1(7) . .
C13 C12 C17 125.3(7) . .
C11 C12 C17 126.1(7) . .
C13 C12 U1 74.7(4) . .
C11 C12 U1 74.9(4) . .
C17 C12 U1 122.8(5) . .
C12 C13 C14 108.4(7) . .
C12 C13 C18 127.2(7) . .
C14 C13 C18 123.7(7) . .
C12 C13 U1 75.5(4) . .
C14 C13 U1 75.2(4) . .
C18 C13 U1 122.7(5) . .
C15 C14 C13 107.7(7) . .
C15 C14 C19 127.1(7) . .
C13 C14 C19 123.9(7) . .
C15 C14 U1 74.7(4) . .
C13 C14 U1 74.8(4) . .
C19 C14 U1 126.4(5) . .
C14 C15 C11 108.3(6) . .
C14 C15 C20 126.8(8) . .
C11 C15 C20 124.4(7) . .
C14 C15 U1 75.3(4) . .
C11 C15 U1 75.5(4) . .
C20 C15 U1 122.3(5) . .
C25 C21 C22 107.0(7) . .
C25 C21 C26 128.2(8) . .
C22 C21 C26 124.4(7) . .
C25 C21 U2 76.4(4) . .
C22 C21 U2 73.8(4) . .
C26 C21 U2 121.1(5) . .
C21 C22 C23 108.1(7) . .
C21 C22 C27 125.5(8) . .
C23 C22 C27 126.0(8) . .
C21 C22 U2 76.1(4) . .
C23 C22 U2 74.4(4) . .
C27 C22 U2 121.2(5) . .
C24 C23 C22 108.4(7) . .
C24 C23 C28 125.6(8) . .
C22 C23 C28 125.7(8) . .
C24 C23 U2 77.4(4) . .
C22 C23 U2 75.1(4) . .
C28 C23 U2 118.6(6) . .
C25 C24 C23 106.5(7) . .
C25 C24 C29 123.7(8) . .
C23 C24 C29 127.9(8) . .
C25 C24 U2 75.4(4) . .
C23 C24 U2 72.5(4) . .
C29 C24 U2 129.5(6) . .
C21 C25 C24 110.0(7) . .
C21 C25 C30 125.4(8) . .
C24 C25 C30 124.1(7) . .
C21 C25 U2 74.0(4) . .
C24 C25 U2 75.0(4) . .
C30 C25 U2 124.5(5) . .
C35 C31 C32 108.8(7) . .
C35 C31 C36 126.4(7) . .
C32 C31 C36 124.4(7) . .
C35 C31 U2 75.0(4) . .
C32 C31 U2 75.8(4) . .
C36 C31 U2 121.4(5) . .
C33 C32 C31 108.0(7) . .
C33 C32 C37 125.6(8) . .
C31 C32 C37 124.8(8) . .
C33 C32 U2 74.3(4) . .
C31 C32 U2 74.5(4) . .
C37 C32 U2 128.6(5) . .
C32 C33 C34 107.5(7) . .
C32 C33 C38 127.1(8) . .
C34 C33 C38 124.7(7) . .
C32 C33 U2 75.9(4) . .
C34 C33 U2 75.8(4) . .
C38 C33 U2 122.0(5) . .
C35 C34 C33 108.1(7) . .
C35 C34 C39 124.2(7) . .
C33 C34 C39 127.2(7) . .
C35 C34 U2 74.3(4) . .
C33 C34 U2 74.1(4) . .
C39 C34 U2 123.9(5) . .
C31 C35 C34 107.5(7) . .
C31 C35 C40 126.2(7) . .
C34 C35 C40 125.9(7) . .
C31 C35 U2 75.1(4) . .
C34 C35 U2 75.9(4) . .
C40 C35 U2 120.6(5) . .
F2 C43 F1 108.6(7) . .
F2 C43 F3 107.9(7) . .
F1 C43 F3 107.8(8) . .
F2 C43 S1 111.1(6) . .
F1 C43 S1 110.6(6) . .
F3 C43 S1 110.7(6) . .
F5 C44 F4 108.1(8) . .
F5 C44 F6 108.0(9) . .
F4 C44 F6 107.6(8) . .
F5 C44 S2 112.3(7) . .
F4 C44 S2 111.0(7) . .
F6 C44 S2 109.7(6) . .
C46 C45 C49 109.0(6) . .
C46 C45 C50 125.5(7) . .
C49 C45 C50 124.4(7) . .
C46 C45 U3 75.6(4) . .
C49 C45 U3 74.2(4) . .
C50 C45 U3 126.0(5) . .
C47 C46 C45 106.5(6) . .
C47 C46 C51 128.1(7) . .
C45 C46 C51 124.8(7) . .
C47 C46 U3 74.5(4) . .
C45 C46 U3 74.7(4) . .
C51 C46 U3 122.5(5) . .
C48 C47 C46 110.4(6) . .
C48 C47 C52 123.0(7) . .
C46 C47 C52 126.1(7) . .
C48 C47 U3 75.4(4) . .
C46 C47 U3 75.8(4) . .
C52 C47 U3 122.6(5) . .
C47 C48 C49 107.4(6) . .
C47 C48 C53 123.3(7) . .
C49 C48 C53 127.7(7) . .
C47 C48 U3 75.0(4) . .
C49 C48 U3 74.2(4) . .
C53 C48 U3 128.0(5) . .
C45 C49 C48 106.7(6) . .
C45 C49 C54 126.2(7) . .
C48 C49 C54 126.7(7) . .
C45 C49 U3 75.5(4) . .
C48 C49 U3 75.5(4) . .
C54 C49 U3 120.3(5) . .
C59 C55 C56 108.2(7) . .
C59 C55 C60 125.1(7) . .
C56 C55 C60 126.6(7) . .
C59 C55 U3 76.5(4) . .
C56 C55 U3 73.9(4) . .
C60 C55 U3 119.2(5) . .
C55 C56 C57 107.8(7) . .
C55 C56 C61 125.5(7) . .
C57 C56 C61 126.2(7) . .
C55 C56 U3 76.0(4) . .
C57 C56 U3 77.8(4) . .
C61 C56 U3 118.7(5) . .
C58 C57 C56 108.2(7) . .
C58 C57 C62 123.2(7) . .
C56 C57 C62 127.1(8) . .
C58 C57 U3 76.1(4) . .
C56 C57 U3 72.4(4) . .
C62 C57 U3 128.4(5) . .
C57 C58 C59 107.7(7) . .
C57 C58 C63 125.9(7) . .
C59 C58 C63 125.4(7) . .
C57 C58 U3 74.6(4) . .
C59 C58 U3 74.0(4) . .
C63 C58 U3 126.0(6) . .
C55 C59 C58 108.0(7) . .
C55 C59 C64 124.7(7) . .
C58 C59 C64 126.6(7) . .
C55 C59 U3 73.9(4) . .
C58 C59 U3 76.4(4) . .
C64 C59 U3 123.2(5) . .
F9 C65 F7 109.2(9) . .
F9 C65 F8 108.0(8) . .
F7 C65 F8 107.6(7) . .
F9 C65 S3 111.1(6) . .
F7 C65 S3 111.0(6) . .
F8 C65 S3 109.8(7) . .
C67 C68 C69 160(5) . .
C70 C69 C68 102(3) . .
C71 C70 C69 109(3) . .
C70 C71 C72 114(2) . .

loop_
_geom_bond_atom_site_label_1
_geom_bond_atom_site_label_2
_geom_bond_distance
_geom_bond_site_symmetry_2
U1 C41 2.403(7) .
U1 O5 2.516(5) .
U1 O1 2.519(5) .
U1 C2 2.691(7) .
U1 C3 2.738(7) .
U1 C15 2.746(7) .
U1 C13 2.749(7) .
U1 C14 2.754(7) .
U1 C1 2.756(8) .
U1 C11 2.760(7) .
U1 C12 2.760(7) .
U1 C5 2.775(7) .
U2 C42 2.405(7) .
U2 O2 2.496(5) .
U2 O4 2.544(5) .
U2 C23 2.712(7) .
U2 C22 2.721(8) .
U2 C33 2.741(7) .
U2 C31 2.745(7) .
U2 C35 2.743(7) .
U2 C21 2.751(7) .
U2 C34 2.763(7) .
U2 C32 2.762(7) .
U2 C24 2.775(7) .
U3 C66 2.441(7) .
U3 O8 2.533(5) .
U3 O7 2.543(5) 3_665
U3 C56 2.713(7) .
U3 C49 2.726(7) .
U3 C55 2.739(7) .
U3 C47 2.738(6) .
U3 C48 2.743(7) .
U3 C45 2.743(7) .
U3 C46 2.754(7) .
U3 C59 2.771(7) .
U3 C57 2.782(8) .
S1 O3 1.429(6) .
S1 O1 1.447(5) .
S1 O2 1.456(5) .
S1 C43 1.836(9) .
S2 O6 1.409(6) .
S2 O4 1.443(5) .
S2 O5 1.444(5) .
S2 C44 1.839(9) .
S3 O9 1.416(6) .
S3 O7 1.450(5) .
S3 O8 1.449(5) .
S3 C65 1.833(9) .
O7 U3 2.543(5) 3_665
F1 C43 1.304(9) .
F2 C43 1.301(9) .
F3 C43 1.316(9) .
F4 C44 1.295(10) .
F5 C44 1.284(11) .
F6 C44 1.302(9) .
F7 C65 1.318(9) .
F8 C65 1.333(10) .
F9 C65 1.294(10) .
C1 C2 1.417(10) .
C1 C5 1.425(11) .
C1 C6 1.483(10) .
C2 C3 1.439(10) .
C2 C7 1.505(10) .
C3 C4 1.425(11) .
C3 C8 1.502(10) .
C4 C5 1.410(11) .
C4 C9 1.506(11) .
C5 C10 1.529(11) .
C11 C15 1.429(11) .
C11 C12 1.433(10) .
C11 C16 1.507(10) .
C12 C13 1.417(10) .
C12 C17 1.507(10) .
C13 C14 1.425(10) .
C13 C18 1.515(9) .
C14 C15 1.426(10) .
C14 C19 1.502(10) .
C15 C20 1.499(10) .
C21 C25 1.413(10) .
C21 C22 1.420(11) .
C21 C26 1.480(10) .
C22 C23 1.426(11) .
C22 C27 1.489(10) .
C23 C24 1.424(10) .
C23 C28 1.520(11) .
C24 C25 1.416(11) .
C24 C29 1.493(10) .
C25 C30 1.510(11) .
C31 C35 1.416(10) .
C31 C32 1.412(10) .
C31 C36 1.509(10) .
C32 C33 1.414(11) .
C32 C37 1.497(10) .
C33 C34 1.433(11) .
C33 C38 1.506(10) .
C34 C35 1.415(10) .
C34 C39 1.514(10) .
C35 C40 1.508(10) .
C45 C46 1.413(10) .
C45 C49 1.433(10) .
C45 C50 1.516(10) .
C46 C47 1.406(10) .
C46 C51 1.476(10) .
C47 C48 1.399(10) .
C47 C52 1.501(10) .
C48 C49 1.429(10) .
C48 C53 1.507(10) .
C49 C54 1.514(10) .
C55 C59 1.408(10) .
C55 C56 1.417(10) .
C55 C60 1.526(10) .
C56 C57 1.416(10) .
C56 C61 1.526(10) .
C57 C58 1.412(11) .
C57 C62 1.516(10) .
C58 C59 1.423(10) .
C58 C63 1.496(10) .
C59 C64 1.490(10) .
C67 C68 1.08(3) .
C68 C69 1.36(3) .
C69 C70 1.51(4) .
C70 C71 1.27(3) .
C71 C72 1.64(3) .
